data_4117405
loop_
_publ_author_name
'Julia R. Khusnutdinova'
'Nigam P. Rath'
'Liviu M. Mirica'

_publ_section_title
;
 The Aerobic Oxidation of a Pd(II) Dimethyl Complex Leads to Selective
 Ethane Elimination from a Pd(III) Intermediate
;
_journal_name_full 'Journal of the American Chemical Society'
_journal_page_first 2414
_journal_page_last 2422
_journal_paper_doi 10.1021/ja210841f
_journal_volume 134
_journal_year 2012
_chemical_formula_sum 'C32 H42 N4 Pd'
_chemical_formula_weight 589.10
_chemical_name_systematic
; 
 ? 
;
_space_group_IT_number 9
_symmetry_cell_setting monoclinic
_symmetry_space_group_name_Hall 'C -2yc'
_symmetry_space_group_name_H-M 'C 1 c 1'
_atom_sites_solution_hydrogens geom
_atom_sites_solution_primary direct
_atom_sites_solution_secondary difmap
_audit_creation_method SHELXL-97
_cell_angle_alpha 90.00
_cell_angle_beta 94.934(6)
_cell_angle_gamma 90.00
_cell_formula_units_Z 4
_cell_length_a 12.6897(12)
_cell_length_b 15.4709(14)
_cell_length_c 14.5349(13)
_cell_measurement_reflns_used 9857
_cell_measurement_temperature 100(2)
_cell_measurement_theta_max 26.76
_cell_measurement_theta_min 2.43
_cell_volume 2842.9(5)
_computing_cell_refinement 'Bruker SAINT'
_computing_data_collection 'Bruker APEX2'
_computing_data_reduction 'Bruker SAINT'
_computing_molecular_graphics 'Bruker SHELXTL'
_computing_publication_material 'Bruker SHELXTL'
_computing_structure_refinement 'SHELXL-97 (Sheldrick, 2008)'
_computing_structure_solution 'SHELXS-97 (Sheldrick, 2008)'
_diffrn_ambient_temperature 100(2)
_diffrn_measured_fraction_theta_full 1.000
_diffrn_measured_fraction_theta_max 0.995
_diffrn_measurement_device_type 'Bruker APEX-II CCD'
_diffrn_measurement_method '\f and \w scans'
_diffrn_radiation_monochromator graphite
_diffrn_radiation_source 'fine-focus sealed tube'
_diffrn_radiation_type MoK\a
_diffrn_radiation_wavelength 0.71073
_diffrn_reflns_av_R_equivalents 0.0524
_diffrn_reflns_av_sigmaI/netI 0.0397
_diffrn_reflns_limit_h_max 16
_diffrn_reflns_limit_h_min -16
_diffrn_reflns_limit_k_max 19
_diffrn_reflns_limit_k_min -19
_diffrn_reflns_limit_l_max 18
_diffrn_reflns_limit_l_min -18
_diffrn_reflns_number 44490
_diffrn_reflns_theta_full 25.00
_diffrn_reflns_theta_max 26.92
_diffrn_reflns_theta_min 2.08
_exptl_absorpt_coefficient_mu 0.680
_exptl_absorpt_correction_T_max 0.9584
_exptl_absorpt_correction_T_min 0.9222
_exptl_absorpt_correction_type multi-scan
_exptl_absorpt_process_details 'sadabs v2008/1'
_exptl_crystal_colour colourless
_exptl_crystal_density_diffrn 1.376
_exptl_crystal_density_meas ?
_exptl_crystal_description irregular
_exptl_crystal_F_000 1232
_exptl_crystal_size_max 0.12
_exptl_crystal_size_mid 0.10
_exptl_crystal_size_min 0.06
_refine_diff_density_max 0.269
_refine_diff_density_min -0.241
_refine_diff_density_rms 0.056
_refine_ls_abs_structure_details 'Flack H D (1983), Acta Cryst. A39, 876-881'
_refine_ls_abs_structure_Flack -0.024(16)
_refine_ls_extinction_method none
_refine_ls_goodness_of_fit_ref 1.032
_refine_ls_hydrogen_treatment constr
_refine_ls_matrix_type full
_refine_ls_number_parameters 342
_refine_ls_number_reflns 6116
_refine_ls_number_restraints 2
_refine_ls_restrained_S_all 1.032
_refine_ls_R_factor_all 0.0290
_refine_ls_R_factor_gt 0.0240
_refine_ls_shift/su_max 0.001
_refine_ls_shift/su_mean 0.000
_refine_ls_structure_factor_coef Fsqd
_refine_ls_weighting_details 'calc w=1/[\s^2^(Fo^2^)+(0.0208P)^2^+1.2222P] where P=(Fo^2^+2Fc^2^)/3'
_refine_ls_weighting_scheme calc
_refine_ls_wR_factor_gt 0.0480
_refine_ls_wR_factor_ref 0.0497
_reflns_number_gt 5700
_reflns_number_total 6116
_reflns_threshold_expression >2sigma(I)
_cod_data_source_file ja210841f_si_002_5.cif
_cod_data_source_block l2711
_cod_depositor_comments
;
The following automatic conversions were performed:

'_exptl_crystal_density_meas' value 'no' was changed to '?' - the
value is perceived as not measured.

Automatic conversion script
Id: cif_fix_values 3008 2015-01-20 13:52:24Z robertas 
;
_cod_database_code 4117405

loop_
_symmetry_equiv_pos_as_xyz
'x, y, z'
'x, -y, z+1/2'
'x+1/2, y+1/2, z'
'x+1/2, -y+1/2, z+1/2'

loop_
_atom_site_label
_atom_site_type_symbol
_atom_site_fract_x
_atom_site_fract_y
_atom_site_fract_z
_atom_site_U_iso_or_equiv
_atom_site_adp_type
_atom_site_occupancy
_atom_site_symmetry_multiplicity
_atom_site_calc_flag
_atom_site_refinement_flags
Pd1 Pd 0.994297(13) 0.154591(10) 0.248524(12) 0.01034(4) Uani 1 1 d .
N1 N 1.00080(15) 0.05376(14) 0.15178(13) 0.0121(4) Uani 1 1 d .
N2 N 0.85636(16) 0.18472(15) 0.15853(14) 0.0122(4) Uani 1 1 d .
N3 N 0.77508(15) -0.00416(14) 0.23304(14) 0.0146(5) Uani 1 1 d .
N4 N 1.02804(15) 0.21328(14) 0.00304(13) 0.0140(4) Uani 1 1 d .
C1 C 1.13104(19) 0.1208(2) 0.32276(17) 0.0162(5) Uani 1 1 d .
H1A H 1.1908 0.1491 0.2966 0.024 Uiso 1 1 calc R
H1B H 1.1400 0.0579 0.3204 0.024 Uiso 1 1 calc R
H1C H 1.1283 0.1390 0.3871 0.024 Uiso 1 1 calc R
C2 C 0.96994(19) 0.24453(17) 0.33914(16) 0.0142(5) Uani 1 1 d .
C3 C 0.94212(18) 0.29684(17) 0.39402(17) 0.0148(5) Uani 1 1 d .
C4 C 0.90678(18) 0.35826(17) 0.45909(17) 0.0155(5) Uani 1 1 d .
C5 C 0.90633(19) 0.33795(18) 0.55306(17) 0.0169(5) Uani 1 1 d .
H5 H 0.9318 0.2832 0.5747 0.020 Uiso 1 1 calc R
C6 C 0.86926(19) 0.39654(18) 0.61489(17) 0.0178(6) Uani 1 1 d .
H6 H 0.8704 0.3811 0.6782 0.021 Uiso 1 1 calc R
C7 C 0.83077(19) 0.47670(18) 0.58697(17) 0.0184(6) Uani 1 1 d .
C8 C 0.8315(2) 0.49730(18) 0.49312(18) 0.0191(6) Uani 1 1 d .
H8 H 0.8057 0.5520 0.4716 0.023 Uiso 1 1 calc R
C9 C 0.8691(2) 0.43923(18) 0.43109(17) 0.0189(6) Uani 1 1 d .
H9 H 0.8690 0.4552 0.3680 0.023 Uiso 1 1 calc R
C10 C 0.7887(2) 0.5400(2) 0.6540(2) 0.0226(7) Uani 1 1 d .
H10A H 0.7620 0.5083 0.7055 0.034 Uiso 1 1 calc R
H10B H 0.7311 0.5737 0.6223 0.034 Uiso 1 1 calc R
H10C H 0.8456 0.5789 0.6775 0.034 Uiso 1 1 calc R
C11 C 1.04151(18) 0.06725(17) 0.07001(16) 0.0135(5) Uani 1 1 d .
C12 C 1.03058(19) 0.0061(2) 0.00011(17) 0.0189(6) Uani 1 1 d .
H12 H 1.0619 0.0158 -0.0560 0.023 Uiso 1 1 calc R
C13 C 0.9746(2) -0.0687(2) 0.01187(19) 0.0234(6) Uani 1 1 d .
H13 H 0.9671 -0.1113 -0.0353 0.028 Uiso 1 1 calc R
C14 C 0.9296(2) -0.07991(18) 0.09371(17) 0.0197(6) Uani 1 1 d .
H14 H 0.8893 -0.1304 0.1031 0.024 Uiso 1 1 calc R
C15 C 0.94291(18) -0.01799(17) 0.16258(16) 0.0139(5) Uani 1 1 d .
C16 C 0.88692(18) -0.02749(17) 0.24951(16) 0.0144(5) Uani 1 1 d .
H16A H 0.8929 -0.0880 0.2714 0.017 Uiso 1 1 calc R
H16B H 0.9213 0.0102 0.2983 0.017 Uiso 1 1 calc R
C17 C 0.75801(19) 0.08813(17) 0.25338(17) 0.0135(5) Uani 1 1 d .
H17A H 0.8121 0.1069 0.3025 0.016 Uiso 1 1 calc R
H17B H 0.6878 0.0947 0.2775 0.016 Uiso 1 1 calc R
C18 C 0.76330(18) 0.14612(17) 0.17146(16) 0.0131(5) Uani 1 1 d .
C19 C 0.67467(19) 0.16161(17) 0.11165(17) 0.0170(5) Uani 1 1 d .
H19 H 0.6091 0.1354 0.1223 0.020 Uiso 1 1 calc R
C20 C 0.68124(19) 0.21488(18) 0.03681(17) 0.0178(6) Uani 1 1 d .
H20 H 0.6202 0.2275 -0.0035 0.021 Uiso 1 1 calc R
C21 C 0.77799(19) 0.24960(17) 0.02136(17) 0.0162(5) Uani 1 1 d .
H21 H 0.7850 0.2848 -0.0313 0.019 Uiso 1 1 calc R
C22 C 0.86476(18) 0.23299(16) 0.08278(16) 0.0127(5) Uani 1 1 d .
C23 C 0.97246(19) 0.26904(17) 0.06600(17) 0.0159(5) Uani 1 1 d .
H23A H 0.9638 0.3276 0.0390 0.019 Uiso 1 1 calc R
H23B H 1.0159 0.2742 0.1257 0.019 Uiso 1 1 calc R
C24 C 1.09759(18) 0.15087(17) 0.05569(16) 0.0155(5) Uani 1 1 d .
H24A H 1.1219 0.1761 0.1164 0.019 Uiso 1 1 calc R
H24B H 1.1607 0.1396 0.0219 0.019 Uiso 1 1 calc R
C25 C 0.6986(2) -0.06270(18) 0.27677(18) 0.0197(6) Uani 1 1 d .
C26 C 0.7214(2) -0.15676(19) 0.2535(2) 0.0245(6) Uani 1 1 d .
H26A H 0.7297 -0.1619 0.1874 0.037 Uiso 1 1 calc R
H26B H 0.6625 -0.1932 0.2694 0.037 Uiso 1 1 calc R
H26C H 0.7866 -0.1755 0.2889 0.037 Uiso 1 1 calc R
C27 C 0.5876(2) -0.04316(19) 0.2335(2) 0.0259(6) Uani 1 1 d .
H27A H 0.5667 0.0149 0.2518 0.039 Uiso 1 1 calc R
H27B H 0.5380 -0.0857 0.2548 0.039 Uiso 1 1 calc R
H27C H 0.5869 -0.0461 0.1661 0.039 Uiso 1 1 calc R
C28 C 0.7032(3) -0.0521(2) 0.3812(2) 0.0306(8) Uani 1 1 d .
H28A H 0.7749 -0.0650 0.4083 0.046 Uiso 1 1 calc R
H28B H 0.6529 -0.0920 0.4064 0.046 Uiso 1 1 calc R
H28C H 0.6847 0.0075 0.3962 0.046 Uiso 1 1 calc R
C29 C 1.0828(2) 0.26176(19) -0.06854(17) 0.0186(6) Uani 1 1 d .
C30 C 1.1757(2) 0.31441(19) -0.02534(18) 0.0213(6) Uani 1 1 d .
H30A H 1.1498 0.3581 0.0161 0.032 Uiso 1 1 calc R
H30B H 1.2114 0.3431 -0.0741 0.032 Uiso 1 1 calc R
H30C H 1.2256 0.2760 0.0098 0.032 Uiso 1 1 calc R
C31 C 1.0026(2) 0.3203(2) -0.12291(19) 0.0267(7) Uani 1 1 d .
H31A H 0.9379 0.2875 -0.1405 0.040 Uiso 1 1 calc R
H31B H 1.0327 0.3413 -0.1786 0.040 Uiso 1 1 calc R
H31C H 0.9858 0.3696 -0.0844 0.040 Uiso 1 1 calc R
C32 C 1.1208(2) 0.1966(2) -0.13798(18) 0.0255(7) Uani 1 1 d .
H32A H 1.1791 0.1623 -0.1082 0.038 Uiso 1 1 calc R
H32B H 1.1452 0.2276 -0.1909 0.038 Uiso 1 1 calc R
H32C H 1.0623 0.1581 -0.1592 0.038 Uiso 1 1 calc R

loop_
_atom_site_aniso_label
_atom_site_aniso_U_11
_atom_site_aniso_U_22
_atom_site_aniso_U_33
_atom_site_aniso_U_23
_atom_site_aniso_U_13
_atom_site_aniso_U_12
Pd1 0.01039(7) 0.01010(8) 0.01029(7) -0.00075(12) -0.00046(5) -0.00060(12)
N1 0.0085(9) 0.0124(12) 0.0151(10) -0.0003(9) -0.0009(8) 0.0019(8)
N2 0.0138(11) 0.0073(12) 0.0154(11) -0.0010(9) 0.0010(8) 0.0023(9)
N3 0.0138(10) 0.0121(12) 0.0184(10) 0.0030(9) 0.0032(8) -0.0024(8)
N4 0.0139(10) 0.0147(12) 0.0136(10) 0.0032(9) 0.0027(8) 0.0004(9)
C1 0.0136(12) 0.0192(17) 0.0153(12) 0.0022(12) -0.0004(10) 0.0004(11)
C2 0.0124(12) 0.0136(15) 0.0162(12) 0.0054(11) -0.0009(9) -0.0036(10)
C3 0.0126(12) 0.0144(15) 0.0171(12) 0.0001(11) -0.0013(10) -0.0030(10)
C4 0.0120(11) 0.0158(15) 0.0184(12) -0.0039(10) 0.0001(9) -0.0029(10)
C5 0.0144(12) 0.0155(15) 0.0203(12) 0.0002(11) -0.0010(9) -0.0008(10)
C6 0.0157(12) 0.0241(16) 0.0132(12) 0.0009(11) 0.0003(10) -0.0042(11)
C7 0.0148(12) 0.0191(16) 0.0213(13) -0.0059(11) 0.0005(10) -0.0071(11)
C8 0.0213(14) 0.0126(14) 0.0231(13) -0.0017(11) 0.0001(10) 0.0012(11)
C9 0.0243(14) 0.0173(15) 0.0152(12) 0.0002(11) 0.0020(10) -0.0001(11)
C10 0.0236(14) 0.0230(18) 0.0215(17) -0.0042(14) 0.0042(12) 0.0010(12)
C11 0.0097(11) 0.0162(14) 0.0140(12) -0.0004(10) -0.0021(9) 0.0016(10)
C12 0.0182(12) 0.0253(17) 0.0137(12) -0.0024(12) 0.0038(11) 0.0031(12)
C13 0.0249(15) 0.0203(17) 0.0246(14) -0.0126(13) 0.0007(11) 0.0004(12)
C14 0.0200(13) 0.0152(15) 0.0235(14) -0.0063(11) 0.0004(11) -0.0027(11)
C15 0.0130(11) 0.0106(14) 0.0175(12) 0.0011(10) -0.0014(9) 0.0005(10)
C16 0.0133(11) 0.0131(14) 0.0166(11) 0.0027(10) -0.0003(9) -0.0001(10)
C17 0.0125(12) 0.0125(14) 0.0158(11) -0.0019(10) 0.0022(9) -0.0016(10)
C18 0.0139(11) 0.0098(13) 0.0159(11) -0.0017(10) 0.0026(9) 0.0009(10)
C19 0.0113(11) 0.0180(15) 0.0216(12) 0.0003(11) 0.0002(9) -0.0020(10)
C20 0.0146(12) 0.0187(15) 0.0191(13) -0.0010(11) -0.0036(10) 0.0020(11)
C21 0.0169(13) 0.0141(14) 0.0176(13) 0.0030(11) 0.0017(9) 0.0015(11)
C22 0.0148(12) 0.0104(13) 0.0129(11) 0.0005(10) 0.0019(9) 0.0023(10)
C23 0.0160(12) 0.0126(14) 0.0191(13) 0.0038(11) 0.0017(10) -0.0015(10)
C24 0.0122(11) 0.0214(15) 0.0128(11) 0.0013(11) 0.0006(9) 0.0002(11)
C25 0.0190(13) 0.0173(16) 0.0235(14) 0.0027(12) 0.0049(11) -0.0046(11)
C26 0.0194(13) 0.0172(15) 0.0367(16) 0.0009(13) 0.0016(11) -0.0061(12)
C27 0.0157(13) 0.0190(16) 0.0434(17) 0.0002(14) 0.0042(12) -0.0056(11)
C28 0.0398(18) 0.030(2) 0.0230(17) 0.0087(15) 0.0107(14) -0.0080(14)
C29 0.0151(12) 0.0245(17) 0.0160(12) 0.0067(11) 0.0008(9) -0.0008(11)
C30 0.0187(13) 0.0238(16) 0.0215(13) 0.0062(12) 0.0017(10) -0.0036(11)
C31 0.0195(13) 0.0377(19) 0.0230(14) 0.0138(13) 0.0031(11) -0.0004(12)
C32 0.0221(14) 0.0383(19) 0.0163(13) 0.0040(13) 0.0037(11) -0.0019(13)

loop_
_atom_type_symbol
_atom_type_description
_atom_type_scat_dispersion_real
_atom_type_scat_dispersion_imag
_atom_type_scat_source
C C 0.0033 0.0016 'International Tables Vol C Tables 4.2.6.8 and 6.1.1.4'
H H 0.0000 0.0000 'International Tables Vol C Tables 4.2.6.8 and 6.1.1.4'
N N 0.0061 0.0033 'International Tables Vol C Tables 4.2.6.8 and 6.1.1.4'
Pd Pd -0.9988 1.0072 'International Tables Vol C Tables 4.2.6.8 and 6.1.1.4'

loop_
_geom_angle_atom_site_label_1
_geom_angle_atom_site_label_2
_geom_angle_atom_site_label_3
_geom_angle
C2 Pd1 C1 90.16(11)
C2 Pd1 N1 172.95(9)
C1 Pd1 N1 94.77(10)
C2 Pd1 N2 95.05(9)
C1 Pd1 N2 174.33(10)
N1 Pd1 N2 80.24(8)
C15 N1 C11 118.9(2)
C15 N1 Pd1 118.63(15)
C11 N1 Pd1 120.81(17)
C22 N2 C18 119.5(2)
C22 N2 Pd1 120.20(16)
C18 N2 Pd1 119.77(17)
C16 N3 C17 111.24(19)
C16 N3 C25 115.7(2)
C17 N3 C25 112.66(19)
C24 N4 C23 110.86(18)
C24 N4 C29 113.23(18)
C23 N4 C29 114.3(2)
Pd1 C1 H1A 109.5
Pd1 C1 H1B 109.5
H1A C1 H1B 109.5
Pd1 C1 H1C 109.5
H1A C1 H1C 109.5
H1B C1 H1C 109.5
C3 C2 Pd1 172.0(2)
C2 C3 C4 178.8(3)
C9 C4 C5 117.2(2)
C9 C4 C3 121.4(2)
C5 C4 C3 121.3(2)
C6 C5 C4 121.0(2)
C6 C5 H5 119.5
C4 C5 H5 119.5
C7 C6 C5 121.8(2)
C7 C6 H6 119.1
C5 C6 H6 119.1
C6 C7 C8 117.3(2)
C6 C7 C10 121.9(2)
C8 C7 C10 120.8(3)
C9 C8 C7 121.1(3)
C9 C8 H8 119.4
C7 C8 H8 119.4
C8 C9 C4 121.5(2)
C8 C9 H9 119.2
C4 C9 H9 119.2
C7 C10 H10A 109.5
C7 C10 H10B 109.5
H10A C10 H10B 109.5
C7 C10 H10C 109.5
H10A C10 H10C 109.5
H10B C10 H10C 109.5
N1 C11 C12 121.1(2)
N1 C11 C24 118.5(2)
C12 C11 C24 120.4(2)
C13 C12 C11 120.2(2)
C13 C12 H12 119.9
C11 C12 H12 119.9
C14 C13 C12 118.1(2)
C14 C13 H13 120.9
C12 C13 H13 120.9
C13 C14 C15 120.3(3)
C13 C14 H14 119.8
C15 C14 H14 119.8
N1 C15 C14 121.3(2)
N1 C15 C16 118.6(2)
C14 C15 C16 120.1(2)
N3 C16 C15 111.02(19)
N3 C16 H16A 109.4
C15 C16 H16A 109.4
N3 C16 H16B 109.4
C15 C16 H16B 109.4
H16A C16 H16B 108.0
N3 C17 C18 113.7(2)
N3 C17 H17A 108.8
C18 C17 H17A 108.8
N3 C17 H17B 108.8
C18 C17 H17B 108.8
H17A C17 H17B 107.7
N2 C18 C19 120.6(2)
N2 C18 C17 118.4(2)
C19 C18 C17 121.0(2)
C20 C19 C18 120.1(2)
C20 C19 H19 120.0
C18 C19 H19 120.0
C19 C20 C21 118.6(2)
C19 C20 H20 120.7
C21 C20 H20 120.7
C20 C21 C22 119.7(2)
C20 C21 H21 120.2
C22 C21 H21 120.2
N2 C22 C21 121.3(2)
N2 C22 C23 118.2(2)
C21 C22 C23 120.5(2)
N4 C23 C22 111.7(2)
N4 C23 H23A 109.3
C22 C23 H23A 109.3
N4 C23 H23B 109.3
C22 C23 H23B 109.3
H23A C23 H23B 107.9
N4 C24 C11 111.49(19)
N4 C24 H24A 109.3
C11 C24 H24A 109.3
N4 C24 H24B 109.3
C11 C24 H24B 109.3
H24A C24 H24B 108.0
N3 C25 C27 108.2(2)
N3 C25 C28 112.6(2)
C27 C25 C28 110.2(2)
N3 C25 C26 109.8(2)
C27 C25 C26 106.5(2)
C28 C25 C26 109.3(2)
C25 C26 H26A 109.5
C25 C26 H26B 109.5
H26A C26 H26B 109.5
C25 C26 H26C 109.5
H26A C26 H26C 109.5
H26B C26 H26C 109.5
C25 C27 H27A 109.5
C25 C27 H27B 109.5
H27A C27 H27B 109.5
C25 C27 H27C 109.5
H27A C27 H27C 109.5
H27B C27 H27C 109.5
C25 C28 H28A 109.5
C25 C28 H28B 109.5
H28A C28 H28B 109.5
C25 C28 H28C 109.5
H28A C28 H28C 109.5
H28B C28 H28C 109.5
N4 C29 C30 111.7(2)
N4 C29 C31 109.1(2)
C30 C29 C31 110.7(2)
N4 C29 C32 108.6(2)
C30 C29 C32 110.3(2)
C31 C29 C32 106.4(2)
C29 C30 H30A 109.5
C29 C30 H30B 109.5
H30A C30 H30B 109.5
C29 C30 H30C 109.5
H30A C30 H30C 109.5
H30B C30 H30C 109.5
C29 C31 H31A 109.5
C29 C31 H31B 109.5
H31A C31 H31B 109.5
C29 C31 H31C 109.5
H31A C31 H31C 109.5
H31B C31 H31C 109.5
C29 C32 H32A 109.5
C29 C32 H32B 109.5
H32A C32 H32B 109.5
C29 C32 H32C 109.5
H32A C32 H32C 109.5
H32B C32 H32C 109.5

loop_
_geom_bond_atom_site_label_1
_geom_bond_atom_site_label_2
_geom_bond_distance
Pd1 C2 1.959(3)
Pd1 C1 2.032(2)
Pd1 N1 2.107(2)
Pd1 N2 2.144(2)
N1 C15 1.348(3)
N1 C11 1.352(3)
N2 C22 1.342(3)
N2 C18 1.351(3)
N3 C16 1.464(3)
N3 C17 1.478(3)
N3 C25 1.508(3)
N4 C24 1.477(3)
N4 C23 1.480(3)
N4 C29 1.501(3)
C1 H1A 0.9800
C1 H1B 0.9800
C1 H1C 0.9800
C2 C3 1.210(4)
C3 C4 1.439(4)
C4 C9 1.389(4)
C4 C5 1.402(3)
C5 C6 1.387(4)
C5 H5 0.9500
C6 C7 1.381(4)
C6 H6 0.9500
C7 C8 1.402(4)
C7 C10 1.510(4)
C8 C9 1.386(4)
C8 H8 0.9500
C9 H9 0.9500
C10 H10A 0.9800
C10 H10B 0.9800
C10 H10C 0.9800
C11 C12 1.387(4)
C11 C24 1.500(4)
C12 C13 1.375(4)
C12 H12 0.9500
C13 C14 1.374(4)
C13 H13 0.9500
C14 C15 1.385(3)
C14 H14 0.9500
C15 C16 1.509(3)
C16 H16A 0.9900
C16 H16B 0.9900
C17 C18 1.497(3)
C17 H17A 0.9900
C17 H17B 0.9900
C18 C19 1.382(3)
C19 C20 1.373(4)
C19 H19 0.9500
C20 C21 1.376(3)
C20 H20 0.9500
C21 C22 1.381(3)
C21 H21 0.9500
C22 C23 1.515(3)
C23 H23A 0.9900
C23 H23B 0.9900
C24 H24A 0.9900
C24 H24B 0.9900
C25 C27 1.522(4)
C25 C28 1.523(4)
C25 C26 1.527(4)
C26 H26A 0.9800
C26 H26B 0.9800
C26 H26C 0.9800
C27 H27A 0.9800
C27 H27B 0.9800
C27 H27C 0.9800
C28 H28A 0.9800
C28 H28B 0.9800
C28 H28C 0.9800
C29 C30 1.523(4)
C29 C31 1.530(4)
C29 C32 1.534(4)
C30 H30A 0.9800
C30 H30B 0.9800
C30 H30C 0.9800
C31 H31A 0.9800
C31 H31B 0.9800
C31 H31C 0.9800
C32 H32A 0.9800
C32 H32B 0.9800
C32 H32C 0.9800

loop_
_geom_torsion_atom_site_label_1
_geom_torsion_atom_site_label_2
_geom_torsion_atom_site_label_3
_geom_torsion_atom_site_label_4
_geom_torsion
C1 Pd1 N1 C15 98.91(18)
N2 Pd1 N1 C15 -83.81(17)
C1 Pd1 N1 C11 -96.08(18)
N2 Pd1 N1 C11 81.20(18)
C2 Pd1 N2 C22 99.4(2)
N1 Pd1 N2 C22 -85.9(2)
C2 Pd1 N2 C18 -89.09(19)
N1 Pd1 N2 C18 85.61(19)
C9 C4 C5 C6 0.2(4)
C3 C4 C5 C6 -178.1(2)
C4 C5 C6 C7 0.4(4)
C5 C6 C7 C8 -0.6(4)
C5 C6 C7 C10 179.0(2)
C6 C7 C8 C9 0.2(4)
C10 C7 C8 C9 -179.4(2)
C7 C8 C9 C4 0.5(4)
C5 C4 C9 C8 -0.7(4)
C3 C4 C9 C8 177.7(2)
C15 N1 C11 C12 -4.4(3)
Pd1 N1 C11 C12 -169.35(18)
C15 N1 C11 C24 174.7(2)
Pd1 N1 C11 C24 9.7(3)
N1 C11 C12 C13 2.2(4)
C24 C11 C12 C13 -176.8(2)
C11 C12 C13 C14 0.6(4)
C12 C13 C14 C15 -1.3(4)
C11 N1 C15 C14 3.7(3)
Pd1 N1 C15 C14 168.99(18)
C11 N1 C15 C16 -172.8(2)
Pd1 N1 C15 C16 -7.5(3)
C13 C14 C15 N1 -0.9(4)
C13 C14 C15 C16 175.6(2)
C17 N3 C16 C15 -92.1(2)
C25 N3 C16 C15 137.8(2)
N1 C15 C16 N3 99.6(2)
C14 C15 C16 N3 -76.9(3)
C16 N3 C17 C18 91.5(2)
C25 N3 C17 C18 -136.7(2)
C22 N2 C18 C19 -5.4(4)
Pd1 N2 C18 C19 -176.98(19)
C22 N2 C18 C17 176.2(2)
Pd1 N2 C18 C17 4.6(3)
N3 C17 C18 N2 -94.5(3)
N3 C17 C18 C19 87.1(3)
N2 C18 C19 C20 1.7(4)
C17 C18 C19 C20 -179.9(2)
C18 C19 C20 C21 2.2(4)
C19 C20 C21 C22 -2.4(4)
C18 N2 C22 C21 5.2(4)
Pd1 N2 C22 C21 176.70(19)
C18 N2 C22 C23 -174.8(2)
Pd1 N2 C22 C23 -3.2(3)
C20 C21 C22 N2 -1.2(4)
C20 C21 C22 C23 178.7(2)
C24 N4 C23 C22 -93.4(2)
C29 N4 C23 C22 137.2(2)
N2 C22 C23 N4 95.9(3)
C21 C22 C23 N4 -84.1(3)
C23 N4 C24 C11 91.9(2)
C29 N4 C24 C11 -138.1(2)
N1 C11 C24 N4 -98.8(2)
C12 C11 C24 N4 80.2(3)
C16 N3 C25 C27 -165.9(2)
C17 N3 C25 C27 64.6(3)
C16 N3 C25 C28 72.0(3)
C17 N3 C25 C28 -57.5(3)
C16 N3 C25 C26 -50.0(3)
C17 N3 C25 C26 -179.6(2)
C24 N4 C29 C30 -60.8(3)
C23 N4 C29 C30 67.4(3)
C24 N4 C29 C31 176.6(2)
C23 N4 C29 C31 -55.2(3)
C24 N4 C29 C32 61.0(3)
C23 N4 C29 C32 -170.8(2)
